data_1576938
loop_
_publ_author_name
'Fajman, C. E.'
'Dankert, D. M.'
'Coburger, P.'
'Klein, W.'
'F&#xe4;ssler, T F'

_publ_section_title
;
 Endohedral anionic nine-atom Zintl clusters of the elements tin and lead
 with lithium counterions.
;
_journal_issue 11
_journal_name_full 'Chemical science'
_journal_page_first 5498
_journal_page_last 5509
_journal_paper_doi 10.1039/d5sc08011h
_journal_volume 17
_journal_year 2026
_chemical_formula_moiety '2(C8 H32 Li2 N8), Pd0.82 Sn9'
_chemical_formula_sum 'C16 H64 Li4 N16 Pd0.82 Sn9'
_chemical_formula_weight 1664.58
_space_group_crystal_system orthorhombic
_space_group_IT_number 60
_space_group_name_Hall '-P 2n 2ab'
_space_group_name_H-M_alt 'P b c n'
_atom_sites_solution_hydrogens geom
_atom_sites_solution_primary direct
_atom_sites_solution_secondary difmap
_audit_creation_method SHELXL-2014/7
_audit_update_record
;
2023-10-09 deposited with the CCDC.	2025-12-26 downloaded from the CCDC.
;
_cell_angle_alpha 90
_cell_angle_beta 90
_cell_angle_gamma 90
_cell_formula_units_Z 4
_cell_length_a 14.3052(7)
_cell_length_b 17.3899(7)
_cell_length_c 18.9589(11)
_cell_measurement_reflns_used 27844
_cell_measurement_temperature 150(2)
_cell_measurement_theta_max 30.36
_cell_measurement_theta_min 2.34
_cell_volume 4716.3(4)
_computing_cell_refinement 'STOE X-AREA 1.76'
_computing_data_collection 'STOE X-AREA 1.76'
_computing_data_reduction 'STOE X-AREA 1.76'
_computing_molecular_graphics 'DIAMOND 3.2k'
_computing_structure_refinement SHELXL-2014/7
_computing_structure_solution SHELXS-97
_diffrn_ambient_temperature 150(2)
_diffrn_detector Pilatus300K
_diffrn_detector_area_resol_mean 5.81
_diffrn_measured_fraction_theta_full 0.999
_diffrn_measured_fraction_theta_max 0.999
_diffrn_measurement_device_type 'STOE StadiVari'
_diffrn_measurement_method '\w scans'
_diffrn_radiation_collimation '0.6 mm diameter'
_diffrn_radiation_monochromator 'Graded multilayer mirror'
_diffrn_radiation_type 'Mo K\a'
_diffrn_radiation_wavelength 0.71073
_diffrn_reflns_av_R_equivalents 0.1054
_diffrn_reflns_av_unetI/netI 0.0695
_diffrn_reflns_Laue_measured_fraction_full 0.999
_diffrn_reflns_Laue_measured_fraction_max 0.999
_diffrn_reflns_limit_h_max 17
_diffrn_reflns_limit_h_min -17
_diffrn_reflns_limit_k_max 21
_diffrn_reflns_limit_k_min -19
_diffrn_reflns_limit_l_max 23
_diffrn_reflns_limit_l_min -23
_diffrn_reflns_number 29654
_diffrn_reflns_point_group_measured_fraction_full 0.999
_diffrn_reflns_point_group_measured_fraction_max 0.999
_diffrn_reflns_theta_full 25.242
_diffrn_reflns_theta_max 26.000
_diffrn_reflns_theta_min 2.577
_diffrn_source 'Genix 3D HF Mo'
_diffrn_source_current 1.000
_diffrn_source_power 0.050
_diffrn_source_voltage 50
_exptl_absorpt_coefficient_mu 5.015
_exptl_absorpt_correction_T_max 1.000
_exptl_absorpt_correction_T_min 0.400
_exptl_absorpt_correction_type empirical
_exptl_absorpt_process_details 'STOE X-AREA 1.76'
_exptl_crystal_colour red
_exptl_crystal_density_diffrn 2.344
_exptl_crystal_description plate
_exptl_crystal_F_000 3088
_exptl_crystal_size_max 0.2
_exptl_crystal_size_mid 0.2
_exptl_crystal_size_min 0.01
_refine_diff_density_max 1.682
_refine_diff_density_min -1.367
_refine_diff_density_rms 0.234
_refine_ls_extinction_method none
_refine_ls_goodness_of_fit_ref 1.019
_refine_ls_hydrogen_treatment constr
_refine_ls_matrix_type full
_refine_ls_number_parameters 210
_refine_ls_number_reflns 4648
_refine_ls_number_restraints 0
_refine_ls_restrained_S_all 1.019
_refine_ls_R_factor_all 0.0994
_refine_ls_R_factor_gt 0.0526
_refine_ls_shift/su_max 0.000
_refine_ls_shift/su_mean 0.000
_refine_ls_structure_factor_coef Fsqd
_refine_ls_weighting_details 'w=1/[\s^2^(Fo^2^)+(0.0658P)^2^+3.4283P] where P=(Fo^2^+2Fc^2^)/3'
_refine_ls_weighting_scheme calc
_refine_ls_wR_factor_gt 0.1093
_refine_ls_wR_factor_ref 0.1288
_reflns_number_gt 3037
_reflns_number_total 4648
_reflns_threshold_expression 'I > 2\s(I)'
_cod_data_source_file d5sc08011h2.cif
_cod_data_source_block CF-831_Pd-Sn
_cod_database_code 1576938
_shelx_shelxl_version_number 2014/7
_shelx_space_group_comment
;
The symmetry employed for this shelxl refinement is uniquely defined
by the following loop, which should always be used as a source of
symmetry information in preference to the above space-group names.
They are only intended as comments.
;

loop_
_space_group_symop_operation_xyz
'x, y, z'
'-x+1/2, -y+1/2, z+1/2'
'-x, y, -z+1/2'
'x+1/2, -y+1/2, -z'
'-x, -y, -z'
'x-1/2, y-1/2, -z-1/2'
'x, -y, z-1/2'
'-x-1/2, y-1/2, z'

loop_
_atom_site_label
_atom_site_type_symbol
_atom_site_fract_x
_atom_site_fract_y
_atom_site_fract_z
_atom_site_U_iso_or_equiv
_atom_site_adp_type
_atom_site_occupancy
_atom_site_site_symmetry_order
_atom_site_calc_flag
_atom_site_refinement_flags_posn
_atom_site_refinement_flags_adp
_atom_site_refinement_flags_occupancy
_atom_site_disorder_assembly
_atom_site_disorder_group
Li1 Li 0.6098(10) 0.1836(9) 0.6196(10) 0.028(4) Uani 1 1 d . . . . .
Li2 Li 0.1685(11) 0.0112(9) 0.6050(10) 0.029(4) Uani 1 1 d . . . . .
Sn1 Sn 0.5000 0.01024(6) 0.2500 0.0346(3) Uani 1 2 d S T P . .
Sn2 Sn 0.48410(5) 0.11265(5) 0.11944(4) 0.0340(2) Uani 1 1 d . . . . .
Sn3 Sn 0.36144(5) 0.24221(4) 0.18219(4) 0.0331(2) Uani 1 1 d . . . . .
Sn4 Sn 0.33243(5) 0.11402(5) 0.29179(5) 0.0407(2) Uani 1 1 d . . . . .
Sn5 Sn 0.42578(5) 0.26891(4) 0.33446(5) 0.0401(2) Uani 1 1 d . . . . .
Pd Pd 0.5000 0.16481(6) 0.2500 0.0169(4) Uani 0.824(4) 2 d S T P . .
N1 N 0.4934(5) 0.1266(5) 0.5842(5) 0.032(2) Uani 1 1 d . . . . .
H1C H 0.5112 0.0991 0.5456 0.038 Uiso 1 1 calc R U . . .
H1D H 0.4777 0.0919 0.6180 0.038 Uiso 1 1 calc R U . . .
C1 C 0.4071(6) 0.1675(5) 0.5649(6) 0.027(2) Uani 1 1 d . . . . .
H1A H 0.4193 0.1987 0.5222 0.032 Uiso 1 1 calc R U . . .
H1B H 0.3907 0.2033 0.6036 0.032 Uiso 1 1 calc R U . . .
C2 C 0.3240(6) 0.1158(6) 0.5507(6) 0.029(2) Uani 1 1 d . . . . .
H2A H 0.2715 0.1482 0.5339 0.035 Uiso 1 1 calc R U . . .
H2B H 0.3406 0.0802 0.5119 0.035 Uiso 1 1 calc R U . . .
N2 N 0.2915(5) 0.0708(5) 0.6097(5) 0.029(2) Uani 1 1 d . . . . .
H2C H 0.2875 0.1031 0.6473 0.035 Uiso 1 1 calc R U . . .
H2D H 0.3373 0.0361 0.6199 0.035 Uiso 1 1 calc R U . . .
N3 N 0.6283(6) 0.2781(4) 0.5563(5) 0.032(2) Uani 1 1 d . . . . .
H3C H 0.6861 0.2978 0.5647 0.039 Uiso 1 1 calc R U . . .
H3D H 0.6267 0.2625 0.5105 0.039 Uiso 1 1 calc R U . . .
C3 C 0.5592(7) 0.3391(6) 0.5660(6) 0.033(3) Uani 1 1 d . . . . .
H3A H 0.5521 0.3489 0.6171 0.040 Uiso 1 1 calc R U . . .
H3B H 0.4982 0.3206 0.5481 0.040 Uiso 1 1 calc R U . . .
C4 C 0.5818(8) 0.4148(6) 0.5298(6) 0.031(2) Uani 1 1 d . . . . .
H4A H 0.5350 0.4534 0.5449 0.037 Uiso 1 1 calc R U . . .
H4B H 0.6436 0.4326 0.5468 0.037 Uiso 1 1 calc R U . . .
N4 N 0.5837(5) 0.4137(5) 0.4529(4) 0.0271(19) Uani 1 1 d . . . . .
H4C H 0.5240 0.4213 0.4380 0.032 Uiso 1 1 calc R U . . .
H4D H 0.5998 0.3651 0.4398 0.032 Uiso 1 1 calc R U . . .
N5 N 0.7137(5) 0.1012(5) 0.6094(5) 0.028(2) Uani 1 1 d . . . . .
H5C H 0.7679 0.1207 0.6272 0.034 Uiso 1 1 calc R U . . .
H5D H 0.6979 0.0597 0.6361 0.034 Uiso 1 1 calc R U . . .
C5 C 0.7311(8) 0.0752(6) 0.5369(7) 0.039(3) Uani 1 1 d . . . . .
H5A H 0.6705 0.0697 0.5121 0.047 Uiso 1 1 calc R U . . .
H5B H 0.7611 0.0239 0.5383 0.047 Uiso 1 1 calc R U . . .
C6 C 0.7914(7) 0.1287(6) 0.4965(6) 0.035(3) Uani 1 1 d . . . . .
H6A H 0.7618 0.1801 0.4952 0.042 Uiso 1 1 calc R U . . .
H6B H 0.8525 0.1337 0.5206 0.042 Uiso 1 1 calc R U . . .
N6 N 0.8063(5) 0.1012(5) 0.4239(5) 0.031(2) Uani 1 1 d . . . . .
H6C H 0.8550 0.1290 0.4066 0.038 Uiso 1 1 calc R U . . .
H6D H 0.7550 0.1161 0.3990 0.038 Uiso 1 1 calc R U . . .
N7 N 0.6030(5) 0.2091(5) 0.7280(5) 0.031(2) Uani 1 1 d . . . . .
H7C H 0.5799 0.1663 0.7493 0.037 Uiso 1 1 calc R U . . .
H7D H 0.6632 0.2139 0.7428 0.037 Uiso 1 1 calc R U . . .
C7 C 0.5517(6) 0.2748(6) 0.7591(6) 0.028(2) Uani 1 1 d . . . . .
H7A H 0.5800 0.3233 0.7420 0.034 Uiso 1 1 calc R U . . .
H7B H 0.5588 0.2733 0.8110 0.034 Uiso 1 1 calc R U . . .
N8 N 0.1198(5) 0.0131(5) 0.7057(5) 0.029(2) Uani 1 1 d . . . . .
H8C H 0.1475 -0.0257 0.7303 0.034 Uiso 1 1 calc R U . . .
H8D H 0.1373 0.0582 0.7261 0.034 Uiso 1 1 calc R U . . .
C8 C 0.0182(6) 0.0052(6) 0.7123(5) 0.027(2) Uani 1 1 d . . . . .
H8A H -0.0010 -0.0435 0.6893 0.033 Uiso 1 1 calc R U . . .
H8B H -0.0119 0.0479 0.6863 0.033 Uiso 1 1 calc R U . . .

loop_
_atom_site_aniso_label
_atom_site_aniso_U_11
_atom_site_aniso_U_22
_atom_site_aniso_U_33
_atom_site_aniso_U_23
_atom_site_aniso_U_13
_atom_site_aniso_U_12
Li1 0.014(8) 0.018(8) 0.053(12) -0.001(8) -0.002(8) -0.003(6)
Li2 0.018(8) 0.024(8) 0.044(11) 0.013(8) 0.006(8) 0.001(6)
Sn1 0.0509(7) 0.0187(5) 0.0343(6) 0.000 -0.0017(5) 0.000
Sn2 0.0374(4) 0.0361(4) 0.0285(4) -0.0010(4) -0.0054(3) -0.0021(3)
Sn3 0.0193(3) 0.0323(4) 0.0478(5) 0.0090(4) -0.0068(3) 0.0052(3)
Sn4 0.0195(4) 0.0383(4) 0.0643(6) 0.0138(4) -0.0019(4) -0.0080(3)
Sn5 0.0300(4) 0.0333(4) 0.0571(6) -0.0160(4) -0.0023(4) 0.0084(3)
Pd 0.0107(6) 0.0168(7) 0.0231(8) 0.000 0.0006(5) 0.000
N1 0.012(4) 0.039(5) 0.043(6) 0.008(4) -0.001(4) -0.007(3)
C1 0.015(5) 0.018(5) 0.046(7) -0.008(5) -0.003(4) -0.005(4)
C2 0.013(5) 0.035(6) 0.040(7) 0.007(5) -0.008(4) 0.000(4)
N2 0.015(4) 0.031(5) 0.041(6) 0.004(4) 0.000(4) 0.002(3)
N3 0.024(4) 0.025(4) 0.047(6) 0.008(4) -0.002(4) -0.001(3)
C3 0.026(5) 0.036(6) 0.039(7) 0.008(5) 0.009(5) 0.005(5)
C4 0.037(6) 0.022(5) 0.034(6) -0.005(5) 0.003(5) 0.000(4)
N4 0.020(4) 0.029(4) 0.033(5) -0.002(4) 0.001(4) -0.001(3)
N5 0.018(4) 0.028(5) 0.039(5) -0.004(4) 0.005(4) 0.002(3)
C5 0.030(6) 0.026(6) 0.062(8) -0.004(6) 0.004(6) 0.005(5)
C6 0.031(6) 0.040(6) 0.034(7) -0.008(5) 0.006(5) -0.001(5)
N6 0.012(4) 0.042(5) 0.041(6) -0.003(4) 0.002(4) 0.005(3)
N7 0.014(4) 0.032(5) 0.045(6) -0.001(4) -0.001(4) 0.003(3)
C7 0.025(5) 0.029(6) 0.032(6) -0.002(5) 0.000(5) -0.002(4)
N8 0.019(4) 0.037(5) 0.030(5) 0.003(4) 0.008(4) 0.002(3)
C8 0.018(5) 0.038(6) 0.026(6) 0.007(5) 0.006(4) 0.000(4)

loop_
_atom_type_symbol
_atom_type_description
_atom_type_scat_dispersion_real
_atom_type_scat_dispersion_imag
_atom_type_scat_source
C C 0.0033 0.0016 'International Tables Vol C Tables 4.2.6.8 and 6.1.1.4'
H H 0.0000 0.0000 'International Tables Vol C Tables 4.2.6.8 and 6.1.1.4'
N N 0.0061 0.0033 'International Tables Vol C Tables 4.2.6.8 and 6.1.1.4'
Li Li -0.0003 0.0001 'International Tables Vol C Tables 4.2.6.8 and 6.1.1.4'
Pd Pd -0.9988 1.0072 'International Tables Vol C Tables 4.2.6.8 and 6.1.1.4'
Sn Sn -0.6537 1.4246 'International Tables Vol C Tables 4.2.6.8 and 6.1.1.4'

loop_
_geom_angle_atom_site_label_1
_geom_angle_atom_site_label_2
_geom_angle_atom_site_label_3
_geom_angle
_geom_angle_site_symmetry_1
_geom_angle_site_symmetry_3
_geom_angle_publ_flag
N1 Li1 N3 107.4(9) . . ?
N1 Li1 N5 102.6(8) . . ?
N3 Li1 N5 114.0(9) . . ?
N1 Li1 N7 112.6(9) . . ?
N3 Li1 N7 114.1(8) . . ?
N5 Li1 N7 105.7(8) . . ?
N8 Li2 N2 104.3(9) . . ?
N8 Li2 N6 109.0(8) . 5_656 ?
N2 Li2 N6 109.9(8) . 5_656 ?
N8 Li2 N4 106.5(8) . 4_456 ?
N2 Li2 N4 101.9(7) . 4_456 ?
N6 Li2 N4 123.6(10) 5_656 4_456 ?
Pd Sn1 Sn2 54.38(2) . 3_655 ?
Pd Sn1 Sn2 54.38(2) . . ?
Sn2 Sn1 Sn2 108.76(4) 3_655 . ?
Pd Sn1 Sn4 54.44(2) . . ?
Sn2 Sn1 Sn4 60.80(2) 3_655 . ?
Sn2 Sn1 Sn4 79.08(3) . . ?
Pd Sn1 Sn4 54.44(2) . 3_655 ?
Sn2 Sn1 Sn4 79.08(3) 3_655 3_655 ?
Sn2 Sn1 Sn4 60.80(2) . 3_655 ?
Sn4 Sn1 Sn4 108.88(4) . 3_655 ?
Pd Sn1 Sn3 30.357(11) . . ?
Sn2 Sn1 Sn3 75.62(2) 3_655 . ?
Sn2 Sn1 Sn3 40.82(2) . . ?
Sn4 Sn1 Sn3 40.61(2) . . ?
Sn4 Sn1 Sn3 75.85(2) 3_655 . ?
Pd Sn1 Sn3 30.357(11) . 3_655 ?
Sn2 Sn1 Sn3 40.82(2) 3_655 3_655 ?
Sn2 Sn1 Sn3 75.62(2) . 3_655 ?
Sn4 Sn1 Sn3 75.85(2) . 3_655 ?
Sn4 Sn1 Sn3 40.61(2) 3_655 3_655 ?
Sn3 Sn1 Sn3 60.71(2) . 3_655 ?
Pd Sn2 Sn1 55.67(3) . . ?
Pd Sn2 Sn3 55.90(3) . . ?
Sn1 Sn2 Sn3 98.92(3) . . ?
Pd Sn2 Sn4 54.56(2) . 3_655 ?
Sn1 Sn2 Sn4 60.32(2) . 3_655 ?
Sn3 Sn2 Sn4 105.33(3) . 3_655 ?
Pd Sn2 Sn5 53.57(3) . 3_655 ?
Sn1 Sn2 Sn5 104.41(3) . 3_655 ?
Sn3 Sn2 Sn5 59.62(2) . 3_655 ?
Sn4 Sn2 Sn5 59.75(2) 3_655 3_655 ?
Pd Sn2 Sn4 42.792(19) . . ?
Sn1 Sn2 Sn4 50.975(19) . . ?
Sn3 Sn2 Sn4 50.32(2) . . ?
Sn4 Sn2 Sn4 90.91(3) 3_655 . ?
Sn5 Sn2 Sn4 89.42(3) 3_655 . ?
Pd Sn3 Sn5 53.90(2) . . ?
Pd Sn3 Sn4 54.56(2) . . ?
Sn5 Sn3 Sn4 60.92(3) . . ?
Pd Sn3 Sn2 53.69(2) . . ?
Sn5 Sn3 Sn2 107.59(3) . . ?
Sn4 Sn3 Sn2 78.96(3) . . ?
Pd Sn3 Sn5 53.53(2) . 3_655 ?
Sn5 Sn3 Sn5 77.17(3) . 3_655 ?
Sn4 Sn3 Sn5 108.08(3) . 3_655 ?
Sn2 Sn3 Sn5 60.81(2) . 3_655 ?
Pd Sn3 Sn1 29.97(2) . . ?
Sn5 Sn3 Sn1 75.19(2) . . ?
Sn4 Sn3 Sn1 41.059(18) . . ?
Sn2 Sn3 Sn1 40.254(17) . . ?
Sn5 Sn3 Sn1 74.96(2) 3_655 . ?
Pd Sn4 Sn3 55.92(2) . . ?
Pd Sn4 Sn1 54.84(3) . . ?
Sn3 Sn4 Sn1 98.33(3) . . ?
Pd Sn4 Sn5 53.62(3) . . ?
Sn3 Sn4 Sn5 59.38(3) . . ?
Sn1 Sn4 Sn5 103.78(3) . . ?
Pd Sn4 Sn2 53.70(2) . 3_655 ?
Sn3 Sn4 Sn2 104.87(3) . 3_655 ?
Sn1 Sn4 Sn2 58.88(2) . 3_655 ?
Sn5 Sn4 Sn2 60.35(3) . 3_655 ?
Pd Sn4 Sn2 42.23(2) . . ?
Sn3 Sn4 Sn2 50.72(2) . . ?
Sn1 Sn4 Sn2 49.949(19) . . ?
Sn5 Sn4 Sn2 89.11(3) . . ?
Sn2 Sn4 Sn2 89.08(3) 3_655 . ?
Pd Sn5 Sn3 56.33(2) . . ?
Pd Sn5 Sn3 55.93(2) . 3_655 ?
Sn3 Sn5 Sn3 100.17(3) . 3_655 ?
Pd Sn5 Sn4 54.66(3) . . ?
Sn3 Sn5 Sn4 59.70(3) . . ?
Sn3 Sn5 Sn4 105.40(3) 3_655 . ?
Pd Sn5 Sn2 53.75(2) . 3_655 ?
Sn3 Sn5 Sn2 104.77(3) . 3_655 ?
Sn3 Sn5 Sn2 59.57(2) 3_655 3_655 ?
Sn4 Sn5 Sn2 59.90(2) . 3_655 ?
Pd Sn5 Sn5 43.30(3) . 3_655 ?
Sn3 Sn5 Sn5 51.76(3) . 3_655 ?
Sn3 Sn5 Sn5 51.06(2) 3_655 3_655 ?
Sn4 Sn5 Sn5 91.17(3) . 3_655 ?
Sn2 Sn5 Sn5 90.29(2) 3_655 3_655 ?
Sn5 Pd Sn5 93.41(5) . 3_655 ?
Sn5 Pd Sn2 72.68(3) . 3_655 ?
Sn5 Pd Sn2 140.17(3) 3_655 3_655 ?
Sn5 Pd Sn2 140.17(3) . . ?
Sn5 Pd Sn2 72.68(3) 3_655 . ?
Sn2 Pd Sn2 139.90(6) 3_655 . ?
Sn5 Pd Sn4 140.05(3) . 3_655 ?
Sn5 Pd Sn4 71.72(3) 3_655 3_655 ?
Sn2 Pd Sn4 94.98(3) 3_655 3_655 ?
Sn2 Pd Sn4 71.74(3) . 3_655 ?
Sn5 Pd Sn4 71.72(3) . . ?
Sn5 Pd Sn4 140.05(3) 3_655 . ?
Sn2 Pd Sn4 71.74(3) 3_655 . ?
Sn2 Pd Sn4 94.98(3) . . ?
Sn4 Pd Sn4 141.44(6) 3_655 . ?
Sn5 Pd Sn1 133.30(3) . . ?
Sn5 Pd Sn1 133.30(3) 3_655 . ?
Sn2 Pd Sn1 69.95(3) 3_655 . ?
Sn2 Pd Sn1 69.95(3) . . ?
Sn4 Pd Sn1 70.72(3) 3_655 . ?
Sn4 Pd Sn1 70.72(3) . . ?
Sn5 Pd Sn3 69.76(3) . . ?
Sn5 Pd Sn3 70.54(3) 3_655 . ?
Sn2 Pd Sn3 132.43(3) 3_655 . ?
Sn2 Pd Sn3 70.41(2) . . ?
Sn4 Pd Sn3 132.59(3) 3_655 . ?
Sn4 Pd Sn3 69.53(2) . . ?
Sn1 Pd Sn3 119.67(3) . . ?
Sn5 Pd Sn3 70.55(3) . 3_655 ?
Sn5 Pd Sn3 69.76(3) 3_655 3_655 ?
Sn2 Pd Sn3 70.41(2) 3_655 3_655 ?
Sn2 Pd Sn3 132.43(3) . 3_655 ?
Sn4 Pd Sn3 69.53(2) 3_655 3_655 ?
Sn4 Pd Sn3 132.59(3) . 3_655 ?
Sn1 Pd Sn3 119.67(3) . 3_655 ?
Sn3 Pd Sn3 120.66(5) . 3_655 ?
C1 N1 Li1 122.0(8) . . ?
C1 N1 H1C 106.8 . . ?
Li1 N1 H1C 106.8 . . ?
C1 N1 H1D 106.8 . . ?
Li1 N1 H1D 106.8 . . ?
H1C N1 H1D 106.7 . . ?
N1 C1 C2 114.6(8) . . ?
N1 C1 H1A 108.6 . . ?
C2 C1 H1A 108.6 . . ?
N1 C1 H1B 108.6 . . ?
C2 C1 H1B 108.6 . . ?
H1A C1 H1B 107.6 . . ?
N2 C2 C1 115.9(9) . . ?
N2 C2 H2A 108.3 . . ?
C1 C2 H2A 108.3 . . ?
N2 C2 H2B 108.3 . . ?
C1 C2 H2B 108.3 . . ?
H2A C2 H2B 107.4 . . ?
C2 N2 Li2 121.2(8) . . ?
C2 N2 H2C 107.0 . . ?
Li2 N2 H2C 107.0 . . ?
C2 N2 H2D 107.0 . . ?
Li2 N2 H2D 107.0 . . ?
H2C N2 H2D 106.8 . . ?
C3 N3 Li1 114.9(8) . . ?
C3 N3 H3C 108.5 . . ?
Li1 N3 H3C 108.5 . . ?
C3 N3 H3D 108.5 . . ?
Li1 N3 H3D 108.5 . . ?
H3C N3 H3D 107.5 . . ?
N3 C3 C4 115.4(8) . . ?
N3 C3 H3A 108.4 . . ?
C4 C3 H3A 108.4 . . ?
N3 C3 H3B 108.4 . . ?
C4 C3 H3B 108.4 . . ?
H3A C3 H3B 107.5 . . ?
N4 C4 C3 116.3(9) . . ?
N4 C4 H4A 108.2 . . ?
C3 C4 H4A 108.2 . . ?
N4 C4 H4B 108.2 . . ?
C3 C4 H4B 108.2 . . ?
H4A C4 H4B 107.4 . . ?
C4 N4 Li2 121.8(8) . 4_556 ?
C4 N4 H4C 106.9 . . ?
Li2 N4 H4C 106.9 4_556 . ?
C4 N4 H4D 106.9 . . ?
Li2 N4 H4D 106.9 4_556 . ?
H4C N4 H4D 106.7 . . ?
C5 N5 Li1 114.9(8) . . ?
C5 N5 H5C 108.5 . . ?
Li1 N5 H5C 108.5 . . ?
C5 N5 H5D 108.5 . . ?
Li1 N5 H5D 108.5 . . ?
H5C N5 H5D 107.5 . . ?
N5 C5 C6 112.8(9) . . ?
N5 C5 H5A 109.0 . . ?
C6 C5 H5A 109.0 . . ?
N5 C5 H5B 109.0 . . ?
C6 C5 H5B 109.0 . . ?
H5A C5 H5B 107.8 . . ?
N6 C6 C5 111.3(9) . . ?
N6 C6 H6A 109.4 . . ?
C5 C6 H6A 109.4 . . ?
N6 C6 H6B 109.4 . . ?
C5 C6 H6B 109.4 . . ?
H6A C6 H6B 108.0 . . ?
C6 N6 Li2 125.6(9) . 5_656 ?
C6 N6 H6C 105.9 . . ?
Li2 N6 H6C 105.9 5_656 . ?
C6 N6 H6D 105.9 . . ?
Li2 N6 H6D 105.9 5_656 . ?
H6C N6 H6D 106.3 . . ?
C7 N7 Li1 125.1(8) . . ?
C7 N7 H7C 106.1 . . ?
Li1 N7 H7C 106.1 . . ?
C7 N7 H7D 106.1 . . ?
Li1 N7 H7D 106.1 . . ?
H7C N7 H7D 106.3 . . ?
N7 C7 C7 113.1(7) . 3_656 ?
N7 C7 H7A 109.0 . . ?
C7 C7 H7A 109.0 3_656 . ?
N7 C7 H7B 109.0 . . ?
C7 C7 H7B 109.0 3_656 . ?
H7A C7 H7B 107.8 . . ?
C8 N8 Li2 114.7(8) . . ?
C8 N8 H8C 108.6 . . ?
Li2 N8 H8C 108.6 . . ?
C8 N8 H8D 108.6 . . ?
Li2 N8 H8D 108.6 . . ?
H8C N8 H8D 107.6 . . ?
N8 C8 C8 114.8(10) . 3_556 ?
N8 C8 H8A 108.6 . . ?
C8 C8 H8A 108.6 3_556 . ?
N8 C8 H8B 108.6 . . ?
C8 C8 H8B 108.6 3_556 . ?
H8A C8 H8B 107.6 . . ?

loop_
_geom_bond_atom_site_label_1
_geom_bond_atom_site_label_2
_geom_bond_distance
_geom_bond_site_symmetry_2
_geom_bond_publ_flag
Li1 N1 2.051(17) . ?
Li1 N3 2.052(19) . ?
Li1 N5 2.074(17) . ?
Li1 N7 2.10(2) . ?
Li2 N8 2.03(2) . ?
Li2 N2 2.044(18) . ?
Li2 N6 2.062(19) 5_656 ?
Li2 N4 2.094(18) 4_456 ?
Sn1 Pd 2.6880(15) . ?
Sn1 Sn2 3.0577(10) 3_655 ?
Sn1 Sn2 3.0578(10) . ?
Sn1 Sn4 3.1033(10) . ?
Sn1 Sn4 3.1034(10) 3_655 ?
Sn1 Sn3 4.6749(11) . ?
Sn1 Sn3 4.6749(11) 3_655 ?
Sn2 Pd 2.6460(9) . ?
Sn2 Sn3 3.0936(11) . ?
Sn2 Sn4 3.1178(11) 3_655 ?
Sn2 Sn5 3.1321(11) 3_655 ?
Sn2 Sn4 3.9223(12) . ?
Sn3 Pd 2.7191(9) . ?
Sn3 Sn5 3.0654(12) . ?
Sn3 Sn4 3.0756(11) . ?
Sn3 Sn5 3.0952(10) 3_655 ?
Sn4 Pd 2.6747(8) . ?
Sn4 Sn5 3.1133(11) . ?
Sn4 Sn2 3.1178(11) 3_655 ?
Sn5 Pd 2.6398(11) . ?
Sn5 Sn3 3.0953(10) 3_655 ?
Sn5 Sn2 3.1321(11) 3_655 ?
Sn5 Sn5 3.8425(18) 3_655 ?
Pd Sn5 2.6398(11) 3_655 ?
Pd Sn2 2.6459(9) 3_655 ?
Pd Sn4 2.6746(8) 3_655 ?
Pd Sn3 2.7191(9) 3_655 ?
N1 C1 1.471(12) . ?
N1 H1C 0.9100 . ?
N1 H1D 0.9100 . ?
C1 C2 1.515(12) . ?
C1 H1A 0.9900 . ?
C1 H1B 0.9900 . ?
C2 N2 1.443(13) . ?
C2 H2A 0.9900 . ?
C2 H2B 0.9900 . ?
N2 H2C 0.9100 . ?
N2 H2D 0.9100 . ?
N3 C3 1.462(12) . ?
N3 H3C 0.9100 . ?
N3 H3D 0.9100 . ?
C3 C4 1.519(14) . ?
C3 H3A 0.9900 . ?
C3 H3B 0.9900 . ?
C4 N4 1.458(13) . ?
C4 H4A 0.9900 . ?
C4 H4B 0.9900 . ?
N4 Li2 2.094(18) 4_556 ?
N4 H4C 0.9100 . ?
N4 H4D 0.9100 . ?
N5 C5 1.468(14) . ?
N5 H5C 0.9100 . ?
N5 H5D 0.9100 . ?
C5 C6 1.481(15) . ?
C5 H5A 0.9900 . ?
C5 H5B 0.9900 . ?
C6 N6 1.474(13) . ?
C6 H6A 0.9900 . ?
C6 H6B 0.9900 . ?
N6 Li2 2.062(19) 5_656 ?
N6 H6C 0.9100 . ?
N6 H6D 0.9100 . ?
N7 C7 1.480(12) . ?
N7 H7C 0.9100 . ?
N7 H7D 0.9100 . ?
C7 C7 1.519(18) 3_656 ?
C7 H7A 0.9900 . ?
C7 H7B 0.9900 . ?
N8 C8 1.465(11) . ?
N8 H8C 0.9100 . ?
N8 H8D 0.9100 . ?
C8 C8 1.523(19) 3_556 ?
C8 H8A 0.9900 . ?
C8 H8B 0.9900 . ?
